data_8107131
loop_
_publ_author_name
'Youzhu, Yu'
'Yuhua, Guo'
'Liguo, Yang'
'Yongsheng, Niu'

_publ_section_title
;
 Crystal structure of two-dimensional coordination polymer
 poly-[\m2-azido-aqua-(\m2-pyrazine-2-carboxylato-\k3
 O,N:N&#x2032;)nickel(II)], C5H5N5O3Ni
;
_journal_issue 4
_journal_name_full 'Zeitschrift f\"ur Kristallographie - New Crystal Structures'
_journal_page_first 1163
_journal_page_last 1164
_journal_paper_doi 10.1515/ncrs-2016-0101
_journal_volume 231
_journal_year 2016
_chemical_formula_sum 'C5 H5 N5 Ni O3'
_chemical_formula_weight 241.85
_space_group_crystal_system monoclinic
_space_group_IT_number 15
_space_group_name_Hall '-C 2yc'
_space_group_name_H-M_alt 'C 1 2/c 1'
_atom_sites_solution_hydrogens mixed
_cell_angle_alpha 90
_cell_angle_beta 104.37(3)
_cell_angle_gamma 90
_cell_formula_units_Z 8
_cell_length_a 8.5804(17)
_cell_length_b 13.790(3)
_cell_length_c 13.969(3)
_cell_measurement_reflns_used 3695
_cell_measurement_temperature 293(2)
_cell_measurement_theta_max 27.491
_cell_measurement_theta_min 2.865
_cell_volume 1601.2(6)
_computing_cell_refinement 'Bruker SAINT [5]'
_computing_data_collection 'Bruker APEX2'
_computing_data_reduction 'Bruker SAINT [5]'
_computing_structure_refinement 'SHELXL-2014/7 (Sheldrick, 2014)'
_computing_structure_solution 'SHELXS-97 [6]'
_diffrn_ambient_temperature 293(2)
_diffrn_measured_fraction_theta_full 0.999
_diffrn_measured_fraction_theta_max 0.999
_diffrn_measurement_device_type 'Bruker APEX2'
_diffrn_measurement_method '\w scans'
_diffrn_radiation_source 'fine-focus sealed tube'
_diffrn_radiation_type MoK\a
_diffrn_radiation_wavelength 0.71073
_diffrn_reflns_av_R_equivalents 0.0204
_diffrn_reflns_av_unetI/netI 0.0235
_diffrn_reflns_Laue_measured_fraction_full 0.999
_diffrn_reflns_Laue_measured_fraction_max 0.999
_diffrn_reflns_limit_h_max 10
_diffrn_reflns_limit_h_min -8
_diffrn_reflns_limit_k_max 14
_diffrn_reflns_limit_k_min -16
_diffrn_reflns_limit_l_max 17
_diffrn_reflns_limit_l_min -17
_diffrn_reflns_number 4182
_diffrn_reflns_point_group_measured_fraction_full 0.999
_diffrn_reflns_point_group_measured_fraction_max 0.999
_diffrn_reflns_theta_full 25.242
_diffrn_reflns_theta_max 25.998
_diffrn_reflns_theta_min 2.861
_exptl_absorpt_coefficient_mu 2.411
_exptl_crystal_colour green
_exptl_crystal_density_diffrn 2.006
_exptl_crystal_description block
_exptl_crystal_F_000 976
_exptl_crystal_size_max 0.300
_exptl_crystal_size_mid 0.200
_exptl_crystal_size_min 0.200
_refine_diff_density_max 0.453
_refine_diff_density_min -0.287
_refine_diff_density_rms 0.059
_refine_ls_extinction_coef 0.00049(18)
_refine_ls_extinction_expression Fc^*^=kFc[1+0.001xFc^2^\l^3^/sin(2\q)]^-1/4^
_refine_ls_extinction_method 'SHELXL-2014/7 (Sheldrick 2014'
_refine_ls_goodness_of_fit_ref 1.004
_refine_ls_hydrogen_treatment mixed
_refine_ls_matrix_type full
_refine_ls_number_parameters 136
_refine_ls_number_reflns 1563
_refine_ls_number_restraints 2
_refine_ls_restrained_S_all 1.005
_refine_ls_R_factor_all 0.0209
_refine_ls_R_factor_gt 0.0203
_refine_ls_shift/su_max 0.010
_refine_ls_shift/su_mean 0.000
_refine_ls_structure_factor_coef Fsqd
_refine_ls_weighting_details 'w=1/[\s^2^(Fo^2^)+(0.0281P)^2^+2.1899P] where P=(Fo^2^+2Fc^2^)/3'
_refine_ls_weighting_scheme calc
_refine_ls_wR_factor_gt 0.0545
_refine_ls_wR_factor_ref 0.0550
_reflns_Friedel_coverage 0.000
_reflns_Friedel_fraction_full .
_reflns_Friedel_fraction_max .
_reflns_number_gt 1510
_reflns_number_total 1563
_reflns_threshold_expression 'I > 2\s(I)'
_cod_data_source_file suppl_ncrs-2016-0101_suppl.cif
_cod_data_source_block 1
_cod_original_sg_symbol_H-M 'C 2/c'
_cod_database_code 8107131
_shelx_space_group_comment
;
The symmetry employed for this shelxl refinement is uniquely defined
by the following loop, which should always be used as a source of
symmetry information in preference to the above space-group names.
They are only intended as comments.
;
_shelx_estimated_absorpt_t_min 0.532
_shelx_estimated_absorpt_t_max 0.644

loop_
_space_group_symop_operation_xyz
'x, y, z'
'-x, y, -z+1/2'
'x+1/2, y+1/2, z'
'-x+1/2, y+1/2, -z+1/2'
'-x, -y, -z'
'x, -y, z-1/2'
'-x+1/2, -y+1/2, -z'
'x+1/2, -y+1/2, z-1/2'

loop_
_atom_site_label
_atom_site_type_symbol
_atom_site_fract_x
_atom_site_fract_y
_atom_site_fract_z
_atom_site_U_iso_or_equiv
_atom_site_adp_type
_atom_site_occupancy
_atom_site_site_symmetry_order
_atom_site_calc_flag
_atom_site_refinement_flags_posn
_atom_site_refinement_flags_adp
_atom_site_refinement_flags_occupancy
_atom_site_disorder_assembly
_atom_site_disorder_group
Ni1 Ni 0.19409(2) 0.89293(2) 0.26358(2) 0.01696(10) Uani 1 1 d . . . . .
O1 O 0.17710(15) 0.41886(9) 0.34084(9) 0.0229(3) Uani 1 1 d . . . . .
N1 N 0.28007(18) 0.54446(11) 0.22830(10) 0.0209(3) Uani 1 1 d . . . . .
C1 C 0.1761(2) 0.50641(13) 0.36963(12) 0.0229(4) Uani 1 1 d . . . . .
O2 O 0.1343(2) 0.53464(11) 0.44222(11) 0.0451(4) Uani 1 1 d . . . . .
N2 N 0.22333(18) 0.74184(11) 0.24324(11) 0.0217(3) Uani 1 1 d . . . . .
C2 C 0.2210(2) 0.58026(13) 0.30130(12) 0.0193(3) Uani 1 1 d . . . . .
O3 O 0.38316(16) 0.87459(10) 0.38583(10) 0.0262(3) Uani 1 1 d D . . . .
H31 H 0.383(4) 0.9017(19) 0.4432(13) 0.065(9) Uiso 1 1 d D . . . .
H32 H 0.4798(18) 0.8850(18) 0.376(2) 0.048(8) Uiso 1 1 d D . . . .
N3 N 0.02386(19) 0.89273(10) 0.34705(11) 0.0226(3) Uani 1 1 d . . . . .
C3 C 0.1960(2) 0.67863(13) 0.30969(13) 0.0220(4) Uani 1 1 d . . . . .
H3 H 0.1593 0.7013 0.3629 0.026 Uiso 1 1 calc R U . . .
N4 N 0.02427(19) 0.86781(14) 0.42884(12) 0.0305(4) Uani 1 1 d . . . . .
C4 C 0.3082(3) 0.60763(13) 0.16191(14) 0.0279(4) Uani 1 1 d . . . . .
H4 H 0.3488 0.5853 0.1101 0.034 Uiso 1 1 calc R U . . .
N5 N 0.0190(3) 0.8420(2) 0.50571(16) 0.0722(8) Uani 1 1 d . . . . .
C5 C 0.2782(2) 0.70527(13) 0.16888(13) 0.0278(4) Uani 1 1 d . . . . .
H5 H 0.2965 0.7470 0.1205 0.033 Uiso 1 1 calc R U . . .

loop_
_atom_site_aniso_label
_atom_site_aniso_U_11
_atom_site_aniso_U_22
_atom_site_aniso_U_33
_atom_site_aniso_U_23
_atom_site_aniso_U_13
_atom_site_aniso_U_12
Ni1 0.02037(15) 0.01383(14) 0.01857(14) -0.00065(7) 0.00841(9) -0.00059(7)
O1 0.0286(7) 0.0157(6) 0.0285(6) 0.0004(5) 0.0152(5) -0.0007(5)
N1 0.0253(7) 0.0158(7) 0.0235(7) -0.0006(5) 0.0100(6) 0.0013(6)
C1 0.0244(9) 0.0229(9) 0.0235(8) -0.0010(7) 0.0100(7) -0.0023(7)
O2 0.0771(12) 0.0308(8) 0.0419(8) -0.0100(6) 0.0421(8) -0.0119(8)
N2 0.0248(7) 0.0162(7) 0.0243(7) -0.0014(5) 0.0063(6) 0.0015(6)
C2 0.0206(8) 0.0171(8) 0.0210(8) -0.0018(6) 0.0063(6) -0.0002(7)
O3 0.0247(7) 0.0295(7) 0.0245(7) -0.0030(5) 0.0062(5) -0.0029(5)
N3 0.0212(8) 0.0276(8) 0.0202(8) 0.0012(5) 0.0075(6) -0.0002(6)
C3 0.0254(9) 0.0192(9) 0.0228(8) -0.0030(6) 0.0087(7) 0.0018(7)
N4 0.0236(8) 0.0467(10) 0.0227(8) 0.0037(7) 0.0086(6) 0.0026(7)
C4 0.0426(11) 0.0200(9) 0.0270(10) -0.0002(6) 0.0196(8) 0.0016(8)
N5 0.0496(13) 0.137(3) 0.0319(11) 0.0288(14) 0.0144(9) 0.0098(15)
C5 0.0403(11) 0.0195(9) 0.0271(9) 0.0029(7) 0.0148(8) -0.0009(8)

loop_
_atom_type_symbol
_atom_type_description
_atom_type_scat_dispersion_real
_atom_type_scat_dispersion_imag
_atom_type_scat_source
C C 0.0033 0.0016 'International Tables Vol C Tables 4.2.6.8 and 6.1.1.4'
H H 0.0000 0.0000 'International Tables Vol C Tables 4.2.6.8 and 6.1.1.4'
N N 0.0061 0.0033 'International Tables Vol C Tables 4.2.6.8 and 6.1.1.4'
O O 0.0106 0.0060 'International Tables Vol C Tables 4.2.6.8 and 6.1.1.4'
Ni Ni 0.3393 1.1124 'International Tables Vol C Tables 4.2.6.8 and 6.1.1.4'

loop_
_geom_angle_atom_site_label_1
_geom_angle_atom_site_label_2
_geom_angle_atom_site_label_3
_geom_angle
_geom_angle_site_symmetry_1
_geom_angle_site_symmetry_3
O3 Ni1 O1 99.05(6) . 4
O3 Ni1 N3 93.05(6) . .
O1 Ni1 N3 165.20(6) 4 .
O3 Ni1 N1 91.52(6) . 4
O1 Ni1 N1 78.38(5) 4 4
N3 Ni1 N1 92.88(5) . 4
O3 Ni1 N3 168.63(6) . 2
O1 Ni1 N3 90.88(6) 4 2
N3 Ni1 N3 78.04(7) . 2
N1 Ni1 N3 95.93(6) 4 2
O3 Ni1 N2 84.01(5) . .
O1 Ni1 N2 88.50(5) 4 .
N3 Ni1 N2 101.30(6) . .
N1 Ni1 N2 165.32(6) 4 .
N3 Ni1 N2 90.77(6) 2 .
C1 O1 Ni1 115.67(11) . 4_545
C4 N1 C2 117.07(15) . .
C4 N1 Ni1 130.58(12) . 4_545
C2 N1 Ni1 112.32(11) . 4_545
O2 C1 O1 126.24(16) . .
O2 C1 C2 118.95(16) . .
O1 C1 C2 114.66(14) . .
C3 N2 C5 116.67(15) . .
C3 N2 Ni1 119.99(12) . .
C5 N2 Ni1 123.22(12) . .
N1 C2 C3 121.44(16) . .
N1 C2 C1 115.88(15) . .
C3 C2 C1 122.61(15) . .
Ni1 O3 H31 122(2) . .
Ni1 O3 H32 115.7(18) . .
H31 O3 H32 106(3) . .
N4 N3 Ni1 134.52(14) . .
N4 N3 Ni1 119.57(13) . 2
Ni1 N3 Ni1 101.96(7) . 2
N2 C3 C2 121.57(16) . .
N2 C3 H3 119.2 . .
C2 C3 H3 119.2 . .
N5 N4 N3 177.3(2) . .
N1 C4 C5 121.20(17) . .
N1 C4 H4 119.4 . .
C5 C4 H4 119.4 . .
N2 C5 C4 121.99(17) . .
N2 C5 H5 119.0 . .
C4 C5 H5 119.0 . .

loop_
_geom_bond_atom_site_label_1
_geom_bond_atom_site_label_2
_geom_bond_distance
_geom_bond_site_symmetry_2
Ni1 O3 2.0584(15) .
Ni1 O1 2.0680(13) 4
Ni1 N3 2.0829(17) .
Ni1 N1 2.1014(15) 4
Ni1 N3 2.1097(18) 2
Ni1 N2 2.1261(15) .
O1 C1 1.273(2) .
O1 Ni1 2.0680(13) 4_545
N1 C4 1.337(2) .
N1 C2 1.341(2) .
N1 Ni1 2.1014(15) 4_545
C1 O2 1.220(2) .
C1 C2 1.510(2) .
N2 C3 1.336(2) .
N2 C5 1.341(2) .
C2 C3 1.383(2) .
O3 H31 0.884(10) .
O3 H32 0.883(10) .
N3 N4 1.192(2) .
N3 Ni1 2.1097(18) 2
C3 H3 0.9300 .
N4 N5 1.143(3) .
C4 C5 1.379(3) .
C4 H4 0.9300 .
C5 H5 0.9300 .

loop_
_geom_hbond_atom_site_label_D
_geom_hbond_atom_site_label_H
_geom_hbond_atom_site_label_A
_geom_hbond_distance_DH
_geom_hbond_distance_HA
_geom_hbond_distance_DA
_geom_hbond_angle_DHA
_geom_hbond_site_symmetry_A
O3 H31 O2 0.884(10) 1.864(11) 2.7455(19) 174(3) 7_566
O3 H32 O1 0.883(10) 1.937(11) 2.8135(19) 172(3) 3
O3 H32 O2 0.883(10) 2.50(2) 3.048(2) 121(2) 3

loop_
_geom_torsion_atom_site_label_1
_geom_torsion_atom_site_label_2
_geom_torsion_atom_site_label_3
_geom_torsion_atom_site_label_4
_geom_torsion
_geom_torsion_site_symmetry_1
_geom_torsion_site_symmetry_2
_geom_torsion_site_symmetry_3
_geom_torsion_site_symmetry_4
Ni1 O1 C1 O2 -165.57(17) 4_545 . . .
Ni1 O1 C1 C2 18.90(19) 4_545 . . .
C4 N1 C2 C3 -2.4(3) . . . .
Ni1 N1 C2 C3 179.52(13) 4_545 . . .
C4 N1 C2 C1 174.60(16) . . . .
Ni1 N1 C2 C1 -3.52(18) 4_545 . . .
O2 C1 C2 N1 174.02(17) . . . .
O1 C1 C2 N1 -10.1(2) . . . .
O2 C1 C2 C3 -9.1(3) . . . .
O1 C1 C2 C3 166.82(16) . . . .
C5 N2 C3 C2 -0.9(3) . . . .
Ni1 N2 C3 C2 -176.94(13) . . . .
N1 C2 C3 N2 2.8(3) . . . .
C1 C2 C3 N2 -173.98(16) . . . .
C2 N1 C4 C5 0.3(3) . . . .
Ni1 N1 C4 C5 177.97(15) 4_545 . . .
C3 N2 C5 C4 -1.3(3) . . . .
Ni1 N2 C5 C4 174.68(16) . . . .
N1 C4 C5 N2 1.6(3) . . . .
